data_7212376
loop_
_publ_author_name
'Bia\/lo\'nska, Agata'
'Ciunik, Zbigniew'

_publ_section_title
;
 Crucial factors influencing racemic resolution of
 N-(4-nitrobenzoyl)-dl-serine by brucine
;
_journal_issue 10
_journal_name_full CrystEngComm
_journal_page_first 2781
_journal_paper_doi 10.1039/b926090k
_journal_volume 12
_journal_year 2010
_chemical_absolute_configuration rm
_chemical_formula_moiety 'C23 H27 N2 O4, C10 H9 N2 O6, C2 H6 O'
_chemical_formula_sum 'C35 H42 N4 O11'
_chemical_formula_weight 694.73
_chemical_name_systematic
;
brucinium N-(4-nitrobenzoyl)-L-serinate ethanol solvate
;
_space_group_IT_number 19
_symmetry_cell_setting orthorhombic
_symmetry_space_group_name_Hall 'P 2ac 2ab'
_symmetry_space_group_name_H-M 'P 21 21 21'
_atom_sites_solution_hydrogens geom
_atom_sites_solution_primary direct
_atom_sites_solution_secondary difmap
_audit_creation_method SHELXL-97
_cell_angle_alpha 90.00
_cell_angle_beta 90.00
_cell_angle_gamma 90.00
_cell_formula_units_Z 4
_cell_length_a 9.332(2)
_cell_length_b 12.953(3)
_cell_length_c 26.793(5)
_cell_measurement_reflns_used 10293
_cell_measurement_temperature 100(2)
_cell_measurement_theta_max 35.25
_cell_measurement_theta_min 3.09
_cell_volume 3238.7(12)
_computing_cell_refinement
;
CrysAlis RED, Oxford Diffraction Ltd.,
Version 1.171.32.5 (release 08-05-2007 CrysAlis171 .NET)
(compiled May 8 2007,13:10:02)
;
_computing_data_collection
;
CrysAlis CCD, Oxford Diffraction Ltd.,
Version 1.171.32.5 (release 08-05-2007 CrysAlis171 .NET)
(compiled May 8 2007,13:10:02)
;
_computing_data_reduction
;
CrysAlis RED, Oxford Diffraction Ltd.,
Version 1.171.32.5 (release 08-05-2007 CrysAlis171 .NET)
(compiled May 8 2007,13:10:02)
;
_computing_structure_refinement 'SHELXL-97 (Sheldrick, 1997)'
_computing_structure_solution 'SHELXS-97 (Sheldrick, 1990)'
_diffrn_ambient_temperature 100(2)
_diffrn_measured_fraction_theta_full 0.993
_diffrn_measured_fraction_theta_max 0.993
_diffrn_measurement_device_type 'Kuma KM4CCD'
_diffrn_measurement_method '\w scan'
_diffrn_radiation_monochromator graphite
_diffrn_radiation_source 'fine-focus sealed tube'
_diffrn_radiation_type MoK\a
_diffrn_radiation_wavelength 0.71073
_diffrn_reflns_av_R_equivalents 0.0505
_diffrn_reflns_av_sigmaI/netI 0.0251
_diffrn_reflns_limit_h_max 13
_diffrn_reflns_limit_h_min -14
_diffrn_reflns_limit_k_max 20
_diffrn_reflns_limit_k_min -20
_diffrn_reflns_limit_l_max 38
_diffrn_reflns_limit_l_min -42
_diffrn_reflns_number 78852
_diffrn_reflns_theta_full 34.00
_diffrn_reflns_theta_max 34.00
_diffrn_reflns_theta_min 3.09
_diffrn_standards_number 0
_exptl_absorpt_coefficient_mu 0.107
_exptl_absorpt_correction_type none
_exptl_crystal_colour yellow
_exptl_crystal_density_diffrn 1.425
_exptl_crystal_density_method 'not measured'
_exptl_crystal_description block
_exptl_crystal_F_000 1472
_exptl_crystal_size_max 0.50
_exptl_crystal_size_mid 0.40
_exptl_crystal_size_min 0.40
_refine_diff_density_max 0.807
_refine_diff_density_min -0.206
_refine_diff_density_rms 0.053
_refine_ls_abs_structure_details 'from known structure (Toda et al., 1985)'
_refine_ls_extinction_method none
_refine_ls_goodness_of_fit_ref 1.063
_refine_ls_hydrogen_treatment constr
_refine_ls_matrix_type full
_refine_ls_number_parameters 451
_refine_ls_number_reflns 7238
_refine_ls_number_restraints 0
_refine_ls_restrained_S_all 1.063
_refine_ls_R_factor_all 0.0476
_refine_ls_R_factor_gt 0.0416
_refine_ls_shift/su_max 0.001
_refine_ls_shift/su_mean 0.000
_refine_ls_structure_factor_coef Fsqd
_refine_ls_weighting_details 'calc w=1/[\s^2^(Fo^2^)+(0.0641P)^2^+0.3043P] where P=(Fo^2^+2Fc^2^)/3'
_refine_ls_weighting_scheme calc
_refine_ls_wR_factor_gt 0.1014
_refine_ls_wR_factor_ref 0.1038
_reflns_number_gt 6691
_reflns_number_total 7238
_reflns_threshold_expression >2sigma(I)
_cod_data_source_file b926090k.txt
_cod_data_source_block 11
_cod_database_code 7212376

loop_
_symmetry_equiv_pos_as_xyz
'x, y, z'
'-x+1/2, -y, z+1/2'
'-x, y+1/2, -z+1/2'
'x+1/2, -y+1/2, -z'

loop_
_atom_site_label
_atom_site_type_symbol
_atom_site_fract_x
_atom_site_fract_y
_atom_site_fract_z
_atom_site_U_iso_or_equiv
_atom_site_adp_type
_atom_site_occupancy
_atom_site_symmetry_multiplicity
_atom_site_calc_flag
_atom_site_refinement_flags
O1 O 0.41802(14) 0.70057(10) 0.65540(5) 0.0268(3) Uani 1 1 d .
O2 O 0.82064(11) 0.10869(8) 0.72470(4) 0.0180(2) Uani 1 1 d .
O3 O 0.59850(13) 0.01613(8) 0.68971(5) 0.0194(2) Uani 1 1 d .
O4 O 0.79874(12) 0.49657(9) 0.71365(5) 0.0248(3) Uani 1 1 d .
N1 N 0.56782(12) 0.44243(9) 0.70374(4) 0.0119(2) Uani 1 1 d .
N2 N 0.10838(13) 0.39116(9) 0.64574(5) 0.0132(2) Uani 1 1 d .
H24 H 0.0388 0.3411 0.6403 0.016 Uiso 1 1 calc R
C1 C 0.71117(14) 0.27895(11) 0.71835(5) 0.0130(2) Uani 1 1 d .
H1 H 0.7932 0.3133 0.7312 0.016 Uiso 1 1 calc R
C2 C 0.70855(14) 0.17197(11) 0.71302(5) 0.0131(2) Uani 1 1 d .
C3 C 0.58577(15) 0.12097(10) 0.69439(5) 0.0131(2) Uani 1 1 d .
C4 C 0.46432(15) 0.17733(10) 0.68164(5) 0.0127(2) Uani 1 1 d .
H4 H 0.3807 0.1434 0.6698 0.015 Uiso 1 1 calc R
C5 C 0.46712(14) 0.28433(10) 0.68648(5) 0.0110(2) Uani 1 1 d .
C6 C 0.58921(14) 0.33399(10) 0.70409(5) 0.0112(2) Uani 1 1 d .
C7 C 0.34714(14) 0.36083(10) 0.67925(5) 0.0103(2) Uani 1 1 d .
C8 C 0.42700(14) 0.46630(10) 0.68051(5) 0.0107(2) Uani 1 1 d .
H8 H 0.3731 0.5161 0.7020 0.013 Uiso 1 1 calc R
C9 C 0.67402(15) 0.51496(11) 0.70147(6) 0.0153(2) Uani 1 1 d .
C10 C 0.62625(17) 0.62107(11) 0.68444(6) 0.0179(3) Uani 1 1 d .
H10A H 0.7126 0.6614 0.6754 0.022 Uiso 1 1 calc R
H10B H 0.5803 0.6563 0.7131 0.022 Uiso 1 1 calc R
C11 C 0.52171(17) 0.62418(12) 0.63994(6) 0.0185(3) Uani 1 1 d .
H11 H 0.5733 0.6492 0.6095 0.022 Uiso 1 1 calc R
C12 C 0.3116(2) 0.72661(14) 0.61900(9) 0.0321(4) Uani 1 1 d .
H12A H 0.3541 0.7223 0.5852 0.039 Uiso 1 1 calc R
H12B H 0.2793 0.7985 0.6245 0.039 Uiso 1 1 calc R
C13 C 0.18551(18) 0.65516(13) 0.62225(7) 0.0245(3) Uani 1 1 d .
H13 H 0.0955 0.6818 0.6327 0.029 Uiso 1 1 calc R
C14 C 0.19630(16) 0.55550(12) 0.61093(6) 0.0162(2) Uani 1 1 d .
C15 C 0.06959(15) 0.48469(12) 0.61495(6) 0.0166(3) Uani 1 1 d .
H15A H 0.0392 0.4627 0.5812 0.020 Uiso 1 1 calc R
H15B H -0.0114 0.5216 0.6308 0.020 Uiso 1 1 calc R
C16 C 0.10992(15) 0.41528(12) 0.70084(5) 0.0147(2) Uani 1 1 d .
H16A H 0.0190 0.3936 0.7168 0.018 Uiso 1 1 calc R
H16B H 0.1238 0.4901 0.7065 0.018 Uiso 1 1 calc R
C17 C 0.23516(14) 0.35404(11) 0.72147(5) 0.0131(2) Uani 1 1 d .
H17A H 0.2076 0.2815 0.7281 0.016 Uiso 1 1 calc R
H17B H 0.2719 0.3853 0.7527 0.016 Uiso 1 1 calc R
C18 C 0.45994(15) 0.51610(11) 0.62993(5) 0.0133(2) Uani 1 1 d .
H18 H 0.5404 0.4750 0.6154 0.016 Uiso 1 1 calc R
C19 C 0.33535(16) 0.50641(11) 0.59274(5) 0.0148(2) Uani 1 1 d .
H19 H 0.3638 0.5391 0.5604 0.018 Uiso 1 1 calc R
C20 C 0.31103(17) 0.39047(12) 0.58435(5) 0.0159(2) Uani 1 1 d .
H20A H 0.2412 0.3798 0.5570 0.019 Uiso 1 1 calc R
H20B H 0.4023 0.3567 0.5749 0.019 Uiso 1 1 calc R
C21 C 0.25418(14) 0.34415(11) 0.63241(5) 0.0125(2) Uani 1 1 d .
H21 H 0.2413 0.2682 0.6273 0.015 Uiso 1 1 calc R
C22 C 0.95420(16) 0.15759(12) 0.73538(6) 0.0184(3) Uani 1 1 d .
H22A H 1.0263 0.1050 0.7432 0.028 Uiso 1 1 calc R
H22B H 0.9427 0.2039 0.7640 0.028 Uiso 1 1 calc R
H22C H 0.9853 0.1975 0.7063 0.028 Uiso 1 1 calc R
C23 C 0.4789(2) -0.03757(12) 0.66885(7) 0.0239(3) Uani 1 1 d .
H23A H 0.5003 -0.1116 0.6674 0.036 Uiso 1 1 calc R
H23B H 0.4603 -0.0117 0.6351 0.036 Uiso 1 1 calc R
H23C H 0.3942 -0.0262 0.6898 0.036 Uiso 1 1 calc R
O5 O -0.07665(12) 0.25027(9) 0.61630(4) 0.0171(2) Uani 1 1 d .
O6 O -0.03851(13) 0.28437(9) 0.53551(4) 0.0196(2) Uani 1 1 d .
O7 O -0.49588(12) 0.15975(10) 0.56279(4) 0.0213(2) Uani 1 1 d .
H7 H -0.5251 0.1758 0.5342 0.032 Uiso 1 1 calc R
O8 O -0.25241(13) 0.48207(9) 0.55351(4) 0.0186(2) Uani 1 1 d .
O9 O -0.6345(2) 0.69963(13) 0.35524(7) 0.0461(4) Uani 1 1 d .
O10 O -0.4998(2) 0.60616(13) 0.30770(5) 0.0423(4) Uani 1 1 d .
N3 N -0.32841(14) 0.32883(9) 0.52236(5) 0.0149(2) Uani 1 1 d .
H3 H -0.3681 0.2959 0.4972 0.018 Uiso 1 1 calc R
N4 N -0.54555(19) 0.63156(12) 0.34861(6) 0.0287(3) Uani 1 1 d .
C24 C -0.11840(15) 0.26912(11) 0.57245(5) 0.0133(2) Uani 1 1 d .
C25 C -0.28292(15) 0.27141(11) 0.56617(5) 0.0129(2) Uani 1 1 d .
H25 H -0.3247 0.3058 0.5962 0.015 Uiso 1 1 calc R
C26 C -0.34332(16) 0.16131(12) 0.56352(5) 0.0164(3) Uani 1 1 d .
H26A H -0.3067 0.1271 0.5330 0.020 Uiso 1 1 calc R
H26B H -0.3089 0.1216 0.5927 0.020 Uiso 1 1 calc R
C27 C -0.31066(15) 0.43121(11) 0.51982(5) 0.0141(2) Uani 1 1 d .
C28 C -0.36969(16) 0.48252(11) 0.47412(5) 0.0145(2) Uani 1 1 d .
C29 C -0.42352(17) 0.58290(12) 0.47861(6) 0.0182(3) Uani 1 1 d .
H29 H -0.4179 0.6177 0.5098 0.022 Uiso 1 1 calc R
C30 C -0.48517(18) 0.63207(12) 0.43784(6) 0.0200(3) Uani 1 1 d .
H30 H -0.5254 0.6992 0.4408 0.024 Uiso 1 1 calc R
C31 C -0.48589(18) 0.57975(12) 0.39269(6) 0.0201(3) Uani 1 1 d .
C32 C -0.4299(2) 0.48166(13) 0.38653(6) 0.0273(4) Uani 1 1 d .
H32 H -0.4303 0.4488 0.3548 0.033 Uiso 1 1 calc R
C33 C -0.3729(2) 0.43260(12) 0.42825(6) 0.0231(3) Uani 1 1 d .
H33 H -0.3359 0.3645 0.4253 0.028 Uiso 1 1 calc R
O34 O -0.07490(16) 0.64484(11) 0.51901(6) 0.0334(3) Uani 1 1 d .
H34 H -0.1356 0.6079 0.5337 0.050 Uiso 1 1 calc R
C34 C 0.0014(3) 0.58403(17) 0.48400(8) 0.0353(4) Uani 1 1 d .
H34A H -0.0618 0.5673 0.4554 0.042 Uiso 1 1 calc R
H34B H 0.0311 0.5184 0.4999 0.042 Uiso 1 1 calc R
C35 C 0.1306(2) 0.64016(18) 0.46567(10) 0.0391(5) Uani 1 1 d .
H35A H 0.1819 0.5969 0.4416 0.059 Uiso 1 1 calc R
H35B H 0.1938 0.6558 0.4939 0.059 Uiso 1 1 calc R
H35C H 0.1011 0.7046 0.4495 0.059 Uiso 1 1 calc R

loop_
_atom_site_aniso_label
_atom_site_aniso_U_11
_atom_site_aniso_U_22
_atom_site_aniso_U_33
_atom_site_aniso_U_23
_atom_site_aniso_U_13
_atom_site_aniso_U_12
O1 0.0203(5) 0.0165(5) 0.0437(7) -0.0017(5) -0.0079(5) 0.0024(4)
O2 0.0119(4) 0.0129(4) 0.0291(6) 0.0052(4) -0.0050(4) 0.0006(4)
O3 0.0205(5) 0.0101(4) 0.0276(5) 0.0000(4) -0.0080(4) -0.0003(4)
O4 0.0114(5) 0.0180(5) 0.0449(7) 0.0033(5) -0.0082(5) -0.0024(4)
N1 0.0084(4) 0.0107(5) 0.0167(5) 0.0006(4) -0.0019(4) -0.0003(4)
N2 0.0094(5) 0.0144(5) 0.0158(5) -0.0006(4) -0.0032(4) 0.0005(4)
C1 0.0092(5) 0.0128(5) 0.0169(6) 0.0014(4) -0.0025(4) -0.0003(4)
C2 0.0105(5) 0.0131(5) 0.0157(6) 0.0033(4) -0.0016(4) 0.0008(4)
C3 0.0136(6) 0.0100(5) 0.0159(6) 0.0013(4) -0.0021(5) -0.0009(4)
C4 0.0122(5) 0.0119(5) 0.0141(5) 0.0004(4) -0.0024(4) -0.0011(4)
C5 0.0087(5) 0.0114(5) 0.0129(5) 0.0011(4) -0.0008(4) -0.0002(4)
C6 0.0096(5) 0.0113(5) 0.0128(5) 0.0005(4) -0.0011(4) -0.0008(4)
C7 0.0078(5) 0.0118(5) 0.0111(5) 0.0001(4) -0.0009(4) -0.0007(4)
C8 0.0078(5) 0.0117(5) 0.0126(5) -0.0004(4) -0.0003(4) -0.0001(4)
C9 0.0115(5) 0.0130(6) 0.0215(6) 0.0003(5) -0.0017(5) -0.0021(5)
C10 0.0161(6) 0.0115(6) 0.0263(7) 0.0011(5) -0.0023(5) -0.0021(5)
C11 0.0159(6) 0.0156(6) 0.0240(7) 0.0061(5) -0.0018(5) -0.0044(5)
C12 0.0233(8) 0.0155(7) 0.0575(12) 0.0074(7) -0.0101(8) 0.0001(6)
C13 0.0174(7) 0.0171(7) 0.0391(9) 0.0002(6) -0.0026(6) 0.0015(6)
C14 0.0138(6) 0.0162(6) 0.0186(6) 0.0031(5) -0.0029(5) 0.0008(5)
C15 0.0123(6) 0.0163(6) 0.0214(6) 0.0026(5) -0.0054(5) 0.0015(5)
C16 0.0097(5) 0.0194(6) 0.0151(6) -0.0017(5) 0.0008(4) -0.0007(5)
C17 0.0085(5) 0.0165(6) 0.0143(5) 0.0010(4) 0.0001(4) -0.0012(4)
C18 0.0109(5) 0.0151(6) 0.0139(5) 0.0026(4) 0.0003(4) -0.0012(5)
C19 0.0156(6) 0.0161(6) 0.0127(5) 0.0034(4) -0.0006(5) 0.0007(5)
C20 0.0184(6) 0.0183(6) 0.0111(5) -0.0014(4) -0.0014(5) 0.0015(5)
C21 0.0105(5) 0.0144(6) 0.0126(5) -0.0020(4) -0.0025(4) 0.0004(4)
C22 0.0115(5) 0.0176(6) 0.0262(7) 0.0043(5) -0.0053(5) 0.0006(5)
C23 0.0287(8) 0.0142(6) 0.0288(8) -0.0018(5) -0.0115(7) -0.0029(6)
O5 0.0165(5) 0.0201(5) 0.0148(4) 0.0017(4) -0.0041(4) -0.0031(4)
O6 0.0171(5) 0.0245(5) 0.0171(5) 0.0025(4) 0.0051(4) 0.0030(4)
O7 0.0168(5) 0.0291(6) 0.0181(5) 0.0027(4) -0.0019(4) -0.0079(4)
O8 0.0215(5) 0.0188(5) 0.0156(5) -0.0024(4) -0.0013(4) -0.0029(4)
O9 0.0493(9) 0.0388(8) 0.0503(9) 0.0143(7) -0.0175(8) 0.0132(8)
O10 0.0668(12) 0.0380(8) 0.0221(6) 0.0088(6) -0.0127(7) -0.0028(8)
N3 0.0168(5) 0.0138(5) 0.0140(5) 0.0013(4) -0.0042(4) -0.0015(4)
N4 0.0353(8) 0.0219(7) 0.0288(7) 0.0103(5) -0.0135(6) -0.0066(6)
C24 0.0130(5) 0.0125(5) 0.0144(6) -0.0005(4) 0.0009(4) 0.0000(5)
C25 0.0128(5) 0.0142(5) 0.0117(5) 0.0006(4) -0.0008(4) -0.0007(5)
C26 0.0181(6) 0.0161(6) 0.0151(6) 0.0023(5) -0.0017(5) -0.0038(5)
C27 0.0139(6) 0.0145(6) 0.0139(5) 0.0002(4) 0.0004(5) -0.0002(5)
C28 0.0155(6) 0.0145(6) 0.0134(5) 0.0006(4) -0.0010(5) 0.0000(5)
C29 0.0214(7) 0.0162(6) 0.0172(6) 0.0006(5) 0.0028(5) 0.0015(5)
C30 0.0205(7) 0.0169(6) 0.0226(7) 0.0042(5) 0.0013(6) 0.0029(5)
C31 0.0232(7) 0.0168(6) 0.0202(7) 0.0066(5) -0.0057(6) -0.0026(5)
C32 0.0469(11) 0.0180(7) 0.0169(7) 0.0002(5) -0.0086(7) -0.0005(7)
C33 0.0390(9) 0.0147(6) 0.0155(6) -0.0006(5) -0.0044(6) 0.0034(6)
O34 0.0273(7) 0.0253(6) 0.0477(8) -0.0106(6) 0.0054(6) -0.0067(5)
C34 0.0481(12) 0.0297(9) 0.0282(9) -0.0027(7) 0.0077(9) -0.0057(9)
C35 0.0280(9) 0.0379(11) 0.0514(13) 0.0029(10) 0.0037(9) 0.0013(8)

loop_
_atom_type_symbol
_atom_type_description
_atom_type_scat_dispersion_real
_atom_type_scat_dispersion_imag
_atom_type_scat_source
C C 0.0033 0.0000 'International Tables Vol C Tables 4.2.6.8 and 6.1.1.4'
H H 0.0000 0.0000 'International Tables Vol C Tables 4.2.6.8 and 6.1.1.4'
N N 0.0061 0.0000 'International Tables Vol C Tables 4.2.6.8 and 6.1.1.4'
O O 0.0106 0.0000 'International Tables Vol C Tables 4.2.6.8 and 6.1.1.4'

loop_
_geom_angle_atom_site_label_1
_geom_angle_atom_site_label_2
_geom_angle_atom_site_label_3
_geom_angle
C12 O1 C11 115.49(15)
C2 O2 C22 116.65(11)
C3 O3 C23 116.81(12)
C9 N1 C6 125.36(12)
C9 N1 C8 118.64(11)
C6 N1 C8 109.46(10)
C16 N2 C15 111.76(11)
C16 N2 C21 107.56(10)
C15 N2 C21 113.84(11)
C16 N2 H24 107.8
C15 N2 H24 107.8
C21 N2 H24 107.8
C2 C1 C6 117.74(12)
C2 C1 H1 121.1
C6 C1 H1 121.1
O2 C2 C1 124.07(13)
O2 C2 C3 114.92(12)
C1 C2 C3 121.01(12)
O3 C3 C4 124.68(13)
O3 C3 C2 115.19(12)
C4 C3 C2 120.13(12)
C3 C4 C5 118.97(13)
C3 C4 H4 120.5
C5 C4 H4 120.5
C6 C5 C4 120.49(12)
C6 C5 C7 110.36(11)
C4 C5 C7 128.93(12)
C5 C6 C1 121.63(12)
C5 C6 N1 109.90(12)
C1 C6 N1 128.46(12)
C5 C7 C21 115.50(11)
C5 C7 C17 111.80(11)
C21 C7 C17 102.00(10)
C5 C7 C8 102.62(10)
C21 C7 C8 114.23(11)
C17 C7 C8 111.00(11)
N1 C8 C18 106.29(10)
N1 C8 C7 104.47(10)
C18 C8 C7 116.51(11)
N1 C8 H8 109.8
C18 C8 H8 109.8
C7 C8 H8 109.8
O4 C9 N1 122.70(14)
O4 C9 C10 122.21(13)
N1 C9 C10 115.06(12)
C9 C10 C11 116.28(12)
C9 C10 H10A 108.2
C11 C10 H10A 108.2
C9 C10 H10B 108.2
C11 C10 H10B 108.2
H10A C10 H10B 107.4
O1 C11 C18 115.00(12)
O1 C11 C10 102.70(13)
C18 C11 C10 110.39(12)
O1 C11 H11 109.5
C18 C11 H11 109.5
C10 C11 H11 109.5
O1 C12 C13 111.05(15)
O1 C12 H12A 109.4
C13 C12 H12A 109.4
O1 C12 H12B 109.4
C13 C12 H12B 109.4
H12A C12 H12B 108.0
C14 C13 C12 121.76(16)
C14 C13 H13 119.1
C12 C13 H13 119.1
C13 C14 C15 121.16(15)
C13 C14 C19 122.82(14)
C15 C14 C19 116.01(13)
C14 C15 N2 109.93(11)
C14 C15 H15A 109.7
N2 C15 H15A 109.7
C14 C15 H15B 109.7
N2 C15 H15B 109.7
H15A C15 H15B 108.2
N2 C16 C17 104.81(11)
N2 C16 H16A 110.8
C17 C16 H16A 110.8
N2 C16 H16B 110.8
C17 C16 H16B 110.8
H16A C16 H16B 108.9
C16 C17 C7 103.00(11)
C16 C17 H17A 111.2
C7 C17 H17A 111.2
C16 C17 H17B 111.2
C7 C17 H17B 111.2
H17A C17 H17B 109.1
C8 C18 C19 112.80(11)
C8 C18 C11 107.72(12)
C19 C18 C11 118.11(12)
C8 C18 H18 105.8
C19 C18 H18 105.8
C11 C18 H18 105.8
C14 C19 C20 109.20(12)
C14 C19 C18 113.73(12)
C20 C19 C18 106.66(11)
C14 C19 H19 109.1
C20 C19 H19 109.1
C18 C19 H19 109.1
C21 C20 C19 108.33(11)
C21 C20 H20A 110.0
C19 C20 H20A 110.0
C21 C20 H20B 110.0
C19 C20 H20B 110.0
H20A C20 H20B 108.4
C20 C21 N2 110.56(11)
C20 C21 C7 116.05(11)
N2 C21 C7 104.72(10)
C20 C21 H21 108.4
N2 C21 H21 108.4
C7 C21 H21 108.4
O2 C22 H22A 109.5
O2 C22 H22B 109.5
H22A C22 H22B 109.5
O2 C22 H22C 109.5
H22A C22 H22C 109.5
H22B C22 H22C 109.5
O3 C23 H23A 109.5
O3 C23 H23B 109.5
H23A C23 H23B 109.5
O3 C23 H23C 109.5
H23A C23 H23C 109.5
H23B C23 H23C 109.5
C26 O7 H7 109.5
C27 N3 C25 120.80(12)
C27 N3 H3 119.6
C25 N3 H3 119.6
O10 N4 O9 124.15(16)
O10 N4 C31 117.78(17)
O9 N4 C31 118.02(17)
O6 C24 O5 125.56(14)
O6 C24 C25 120.10(13)
O5 C24 C25 114.34(12)
N3 C25 C26 109.32(11)
N3 C25 C24 112.84(12)
C26 C25 C24 110.62(12)
N3 C25 H25 108.0
C26 C25 H25 108.0
C24 C25 H25 108.0
O7 C26 C25 112.39(13)
O7 C26 H26A 109.1
C25 C26 H26A 109.1
O7 C26 H26B 109.1
C25 C26 H26B 109.1
H26A C26 H26B 107.9
O8 C27 N3 122.87(13)
O8 C27 C28 121.28(13)
N3 C27 C28 115.82(12)
C33 C28 C29 120.06(13)
C33 C28 C27 121.64(13)
C29 C28 C27 118.30(13)
C30 C29 C28 120.48(14)
C30 C29 H29 119.8
C28 C29 H29 119.8
C31 C30 C29 117.64(14)
C31 C30 H30 121.2
C29 C30 H30 121.2
C32 C31 C30 123.43(14)
C32 C31 N4 117.84(15)
C30 C31 N4 118.70(15)
C31 C32 C33 117.90(15)
C31 C32 H32 121.0
C33 C32 H32 121.0
C28 C33 C32 120.42(15)
C28 C33 H33 119.8
C32 C33 H33 119.8
C34 O34 H34 109.5
O34 C34 C35 110.69(18)
O34 C34 H34A 109.5
C35 C34 H34A 109.5
O34 C34 H34B 109.5
C35 C34 H34B 109.5
H34A C34 H34B 108.1
C34 C35 H35A 109.5
C34 C35 H35B 109.5
H35A C35 H35B 109.5
C34 C35 H35C 109.5
H35A C35 H35C 109.5
H35B C35 H35C 109.5

loop_
_geom_bond_atom_site_label_1
_geom_bond_atom_site_label_2
_geom_bond_distance
O1 C12 1.432(2)
O1 C11 1.445(2)
O2 C2 1.3653(17)
O2 C22 1.4271(18)
O3 C3 1.3689(17)
O3 C23 1.429(2)
O4 C9 1.2321(18)
N1 C9 1.3669(18)
N1 C6 1.4188(18)
N1 C8 1.4865(18)
N2 C16 1.5090(19)
N2 C15 1.5097(19)
N2 C21 1.5329(18)
N2 H24 0.9300
C1 C2 1.3932(19)
C1 C6 1.3963(19)
C1 H1 0.9500
C2 C3 1.4136(19)
C3 C4 1.3908(19)
C4 C5 1.3922(19)
C4 H4 0.9500
C5 C6 1.3908(18)
C5 C7 1.5078(18)
C7 C21 1.5409(18)
C7 C17 1.5425(19)
C7 C8 1.5565(18)
C8 C18 1.5321(19)
C8 H8 1.0000
C9 C10 1.515(2)
C10 C11 1.541(2)
C10 H10A 0.9900
C10 H10B 0.9900
C11 C18 1.538(2)
C11 H11 1.0000
C12 C13 1.500(3)
C12 H12A 0.9900
C12 H12B 0.9900
C13 C14 1.330(2)
C13 H13 0.9500
C14 C15 1.500(2)
C14 C19 1.525(2)
C15 H15A 0.9900
C15 H15B 0.9900
C16 C17 1.517(2)
C16 H16A 0.9900
C16 H16B 0.9900
C17 H17A 0.9900
C17 H17B 0.9900
C18 C19 1.536(2)
C18 H18 1.0000
C19 C20 1.535(2)
C19 H19 1.0000
C20 C21 1.516(2)
C20 H20A 0.9900
C20 H20B 0.9900
C21 H21 1.0000
C22 H22A 0.9800
C22 H22B 0.9800
C22 H22C 0.9800
C23 H23A 0.9800
C23 H23B 0.9800
C23 H23C 0.9800
O5 C24 1.2616(17)
O6 C24 1.2548(18)
O7 C26 1.4240(19)
O7 H7 0.8400
O8 C27 1.2428(18)
O9 N4 1.224(2)
O10 N4 1.222(2)
N3 C27 1.3381(19)
N3 C25 1.4532(18)
N3 H3 0.8800
N4 C31 1.468(2)
C24 C25 1.545(2)
C25 C26 1.535(2)
C25 H25 1.0000
C26 H26A 0.9900
C26 H26B 0.9900
C27 C28 1.498(2)
C28 C33 1.389(2)
C28 C29 1.399(2)
C29 C30 1.389(2)
C29 H29 0.9500
C30 C31 1.387(2)
C30 H30 0.9500
C31 C32 1.384(2)
C32 C33 1.391(2)
C32 H32 0.9500
C33 H33 0.9500
O34 C34 1.417(3)
O34 H34 0.8400
C34 C35 1.491(3)
C34 H34A 0.9900
C34 H34B 0.9900
C35 H35A 0.9800
C35 H35B 0.9800
C35 H35C 0.9800

loop_
_geom_hbond_atom_site_label_D
_geom_hbond_atom_site_label_H
_geom_hbond_atom_site_label_A
_geom_hbond_distance_DH
_geom_hbond_distance_HA
_geom_hbond_distance_DA
_geom_hbond_angle_DHA
_geom_hbond_site_symmetry_A
N2 H24 O5 0.93 1.72 2.6333(17) 167.0 .
O7 H7 O6 0.84 1.94 2.7602(17) 164.8 4_456
N3 H3 O6 0.88 2.09 2.8980(17) 151.9 4_456
O34 H34 O8 0.84 2.03 2.8362(19) 160.3 .
C16 H16A O4 0.99 2.45 3.108(2) 123.3 1_455
C22 H22A O4 0.98 2.44 3.3957(19) 163.5 3_746
C16 H16B O2 0.99 2.45 3.2674(18) 139.1 3_656
C17 H17B O3 0.99 2.59 3.5328(19) 158.7 3_656

loop_
_geom_torsion_atom_site_label_1
_geom_torsion_atom_site_label_2
_geom_torsion_atom_site_label_3
_geom_torsion_atom_site_label_4
_geom_torsion
C22 O2 C2 C1 -10.2(2)
C22 O2 C2 C3 169.56(13)
C6 C1 C2 O2 178.96(13)
C6 C1 C2 C3 -0.8(2)
C23 O3 C3 C4 1.9(2)
C23 O3 C3 C2 -177.21(14)
O2 C2 C3 O3 -1.48(18)
C1 C2 C3 O3 178.29(13)
O2 C2 C3 C4 179.40(13)
C1 C2 C3 C4 -0.8(2)
O3 C3 C4 C5 -177.61(14)
C2 C3 C4 C5 1.4(2)
C3 C4 C5 C6 -0.4(2)
C3 C4 C5 C7 -174.47(13)
C4 C5 C6 C1 -1.3(2)
C7 C5 C6 C1 173.82(12)
C4 C5 C6 N1 177.65(12)
C7 C5 C6 N1 -7.26(15)
C2 C1 C6 C5 1.8(2)
C2 C1 C6 N1 -176.87(13)
C9 N1 C6 C5 -155.85(13)
C8 N1 C6 C5 -4.91(15)
C9 N1 C6 C1 23.0(2)
C8 N1 C6 C1 173.92(13)
C6 C5 C7 C21 140.46(12)
C4 C5 C7 C21 -44.98(19)
C6 C5 C7 C17 -103.51(13)
C4 C5 C7 C17 71.05(18)
C6 C5 C7 C8 15.52(14)
C4 C5 C7 C8 -169.92(14)
C9 N1 C8 C18 43.74(16)
C6 N1 C8 C18 -109.43(12)
C9 N1 C8 C7 167.49(12)
C6 N1 C8 C7 14.32(13)
C5 C7 C8 N1 -17.41(12)
C21 C7 C8 N1 -143.19(11)
C17 C7 C8 N1 102.17(12)
C5 C7 C8 C18 99.48(13)
C21 C7 C8 C18 -26.29(16)
C17 C7 C8 C18 -140.94(11)
C6 N1 C9 O4 -21.4(2)
C8 N1 C9 O4 -169.99(15)
C6 N1 C9 C10 160.50(13)
C8 N1 C9 C10 11.95(19)
O4 C9 C10 C11 138.94(16)
N1 C9 C10 C11 -42.99(19)
C12 O1 C11 C18 -64.97(18)
C12 O1 C11 C10 175.07(13)
C9 C10 C11 O1 136.52(13)
C9 C10 C11 C18 13.43(19)
C11 O1 C12 C13 87.62(19)
O1 C12 C13 C14 -66.6(2)
C12 C13 C14 C15 179.26(16)
C12 C13 C14 C19 -1.4(3)
C13 C14 C15 N2 -128.07(16)
C19 C14 C15 N2 52.58(17)
C16 N2 C15 C14 77.42(15)
C21 N2 C15 C14 -44.70(16)
C15 N2 C16 C17 -142.13(11)
C21 N2 C16 C17 -16.47(14)
N2 C16 C17 C7 36.56(13)
C5 C7 C17 C16 -166.37(11)
C21 C7 C17 C16 -42.38(13)
C8 C7 C17 C16 79.69(13)
N1 C8 C18 C19 157.04(11)
C7 C8 C18 C19 41.16(16)
N1 C8 C18 C11 -70.82(13)
C7 C8 C18 C11 173.29(11)
O1 C11 C18 C8 -74.67(15)
C10 C11 C18 C8 40.94(16)
O1 C11 C18 C19 54.53(18)
C10 C11 C18 C19 170.14(12)
C13 C14 C19 C20 178.69(15)
C15 C14 C19 C20 -1.97(17)
C13 C14 C19 C18 59.7(2)
C15 C14 C19 C18 -120.96(13)
C8 C18 C19 C14 59.06(16)
C11 C18 C19 C14 -67.73(16)
C8 C18 C19 C20 -61.37(15)
C11 C18 C19 C20 171.84(12)
C14 C19 C20 C21 -55.52(15)
C18 C19 C20 C21 67.78(14)
C19 C20 C21 N2 63.11(14)
C19 C20 C21 C7 -55.93(16)
C16 N2 C21 C20 -135.75(12)
C15 N2 C21 C20 -11.35(15)
C16 N2 C21 C7 -10.06(14)
C15 N2 C21 C7 114.35(12)
C5 C7 C21 C20 -84.36(15)
C17 C7 C21 C20 154.17(12)
C8 C7 C21 C20 34.34(16)
C5 C7 C21 N2 153.45(11)
C17 C7 C21 N2 31.98(13)
C8 C7 C21 N2 -87.85(13)
C27 N3 C25 C26 168.52(13)
C27 N3 C25 C24 -67.94(17)
O6 C24 C25 N3 -22.06(19)
O5 C24 C25 N3 158.57(12)
O6 C24 C25 C26 100.76(15)
O5 C24 C25 C26 -78.61(15)
N3 C25 C26 O7 -61.08(15)
C24 C25 C26 O7 174.07(12)
C25 N3 C27 O8 1.7(2)
C25 N3 C27 C28 -176.49(12)
O8 C27 C28 C33 149.42(16)
N3 C27 C28 C33 -32.3(2)
O8 C27 C28 C29 -31.1(2)
N3 C27 C28 C29 147.13(14)
C33 C28 C29 C30 2.3(2)
C27 C28 C29 C30 -177.14(15)
C28 C29 C30 C31 -2.5(2)
C29 C30 C31 C32 0.6(3)
C29 C30 C31 N4 -177.74(16)
O10 N4 C31 C32 -25.8(3)
O9 N4 C31 C32 156.43(19)
O10 N4 C31 C30 152.59(17)
O9 N4 C31 C30 -25.1(3)
C30 C31 C32 C33 1.4(3)
N4 C31 C32 C33 179.79(18)
C29 C28 C33 C32 -0.2(3)
C27 C28 C33 C32 179.23(17)
C31 C32 C33 C28 -1.6(3)
